data_1502783
loop_
_publ_author_name
'Liu, Jianzhao'
'Zhong, Yongchun'
'Lam, Jacky W. Y.'
'Lu, Ping'
'Hong, Yuning'
'Yu, Yong'
'Yue, Yanan'
'Faisal, Mahtab'
'Sung, Herman H. Y.'
'Williams, Ian D.'
'Wong, Kam Sing'
'Tang, Ben Zhong'

_publ_section_title
;
 Hyperbranched Conjugated Polysiloles: Synthesis, Structure,
 Aggregation-Enhanced Emission, Multicolor Fluorescent Photopatterning,
 and Superamplified Detection of Explosives
;
_journal_issue 11
_journal_name_full Macromolecules
_journal_page_first 4921
_journal_paper_doi 10.1021/ma902432m
_journal_volume 43
_journal_year 2010
_chemical_formula_sum 'C50 H62 Si3'
_chemical_formula_weight 747.27
_chemical_name_systematic
; 
 ? 
;
_space_group_IT_number 2
_symmetry_cell_setting triclinic
_symmetry_space_group_name_Hall '-P 1'
_symmetry_space_group_name_H-M 'P -1'
_atom_sites_solution_hydrogens geom
_atom_sites_solution_primary direct
_atom_sites_solution_secondary difmap
_audit_creation_method SHELXL-97
_cell_angle_alpha 107.042(3)
_cell_angle_beta 91.713(3)
_cell_angle_gamma 115.539(3)
_cell_formula_units_Z 2
_cell_length_a 12.4453(4)
_cell_length_b 13.3899(4)
_cell_length_c 16.7988(5)
_cell_measurement_temperature 173(2)
_cell_volume 2375.00(15)
_computing_structure_refinement 'SHELXL-97 (Sheldrick, 1997)'
_computing_structure_solution 'SHELXS-97 (Sheldrick, 1990)'
_diffrn_ambient_temperature 173(2)
_diffrn_measured_fraction_theta_full 0.976
_diffrn_measured_fraction_theta_max 0.975
_diffrn_radiation_monochromator graphite
_diffrn_radiation_source 'fine-focus sealed tube'
_diffrn_radiation_type CuK\a
_diffrn_radiation_wavelength 1.54178
_diffrn_reflns_av_R_equivalents 0.0744
_diffrn_reflns_av_sigmaI/netI 0.0538
_diffrn_reflns_limit_h_max 14
_diffrn_reflns_limit_h_min -14
_diffrn_reflns_limit_k_max 13
_diffrn_reflns_limit_k_min -16
_diffrn_reflns_limit_l_max 20
_diffrn_reflns_limit_l_min -20
_diffrn_reflns_number 20507
_diffrn_reflns_theta_full 67.00
_diffrn_reflns_theta_max 67.48
_diffrn_reflns_theta_min 3.89
_exptl_absorpt_coefficient_mu 1.132
_exptl_absorpt_correction_T_max 1.00
_exptl_absorpt_correction_T_min 0.71
_exptl_absorpt_correction_type multi-scan
_exptl_absorpt_process_details SADABS
_exptl_crystal_colour yellow
_exptl_crystal_density_diffrn 1.045
_exptl_crystal_density_method 'not measured'
_exptl_crystal_description plate
_exptl_crystal_F_000 808
_exptl_crystal_size_max 0.40
_exptl_crystal_size_mid 0.25
_exptl_crystal_size_min 0.05
_refine_diff_density_max 0.415
_refine_diff_density_min -0.335
_refine_diff_density_rms 0.055
_refine_ls_extinction_method none
_refine_ls_goodness_of_fit_ref 1.007
_refine_ls_hydrogen_treatment constr
_refine_ls_matrix_type full
_refine_ls_number_parameters 474
_refine_ls_number_reflns 8351
_refine_ls_number_restraints 2
_refine_ls_restrained_S_all 1.008
_refine_ls_R_factor_all 0.0657
_refine_ls_R_factor_gt 0.0566
_refine_ls_shift/su_max 0.001
_refine_ls_shift/su_mean 0.000
_refine_ls_structure_factor_coef Fsqd
_refine_ls_weighting_details 'calc w=1/[\s^2^(Fo^2^)+(0.1150P)^2^+0.0000P] where P=(Fo^2^+2Fc^2^)/3'
_refine_ls_weighting_scheme calc
_refine_ls_wR_factor_gt 0.1488
_refine_ls_wR_factor_ref 0.1573
_reflns_number_gt 6758
_reflns_number_total 8351
_reflns_threshold_expression >2sigma(I)
_cod_data_source_file ma902432m_si_002.cif
_cod_data_source_block jian1
_cod_depositor_comments
;
The following automatic conversions were performed:

'_symmetry_cell_setting' value 'Triclinic' changed to 'triclinic'
according to /home/saulius/struct/CIF-dictionaries/cif_core.dic
dictionary named 'cif_core.dic' version 2.4.2 from 2011-04-26.

Automatic conversion script
Id: cif_fix_values 1715 2011-07-08 13:25:40Z adriana 
;
_cod_original_cell_volume 2375.00(13)
_cod_original_sg_symbol_H-M P-1
_cod_database_code 1502783

loop_
_symmetry_equiv_pos_as_xyz
'x, y, z'
'-x, -y, -z'

loop_
_atom_site_label
_atom_site_type_symbol
_atom_site_fract_x
_atom_site_fract_y
_atom_site_fract_z
_atom_site_U_iso_or_equiv
_atom_site_adp_type
_atom_site_occupancy
_atom_site_symmetry_multiplicity
_atom_site_calc_flag
_atom_site_refinement_flags
_atom_site_disorder_assembly
_atom_site_disorder_group
Si1 Si 0.66637(4) 0.42580(4) 0.64259(3) 0.04293(15) Uani 1 1 d . . .
Si2 Si -0.03911(4) -0.21755(4) 0.20292(3) 0.04695(15) Uani 1 1 d . . .
Si3 Si 1.33923(5) 1.10914(4) 1.09000(3) 0.05445(17) Uani 1 1 d . . .
C1 C 0.54282(15) 0.27911(15) 0.63681(11) 0.0433(4) Uani 1 1 d . . .
C2 C 0.54882(15) 0.27008(14) 0.71467(10) 0.0404(4) Uani 1 1 d . . .
C3 C 0.64858(15) 0.37413(14) 0.78267(10) 0.0396(4) Uani 1 1 d . . .
C4 C 0.72101(15) 0.46530(14) 0.75820(10) 0.0407(4) Uani 1 1 d . . .
C10 C 0.44528(16) 0.19724(15) 0.56283(11) 0.0452(4) Uani 1 1 d . . .
C11 C 0.32472(18) 0.1451(2) 0.57012(12) 0.0628(6) Uani 1 1 d . . .
H11A H 0.3038 0.1608 0.6247 0.075 Uiso 1 1 calc R . .
C12 C 0.23390(19) 0.0709(2) 0.50047(13) 0.0657(6) Uani 1 1 d . . .
H12A H 0.1519 0.0376 0.5077 0.079 Uiso 1 1 calc R . .
C13 C 0.26165(18) 0.04439(16) 0.41965(11) 0.0519(4) Uani 1 1 d . . .
C14 C 0.38192(19) 0.09906(18) 0.41108(12) 0.0560(5) Uani 1 1 d . . .
H14A H 0.4027 0.0846 0.3564 0.067 Uiso 1 1 calc R . .
C15 C 0.47173(18) 0.17427(18) 0.48123(12) 0.0544(5) Uani 1 1 d . . .
H15A H 0.5533 0.2112 0.4738 0.065 Uiso 1 1 calc R . .
C16 C 0.16726(19) -0.03698(18) 0.34778(12) 0.0563(5) Uani 1 1 d . . .
C17 C 0.08767(19) -0.10666(18) 0.28901(12) 0.0578(5) Uani 1 1 d . . .
C18 C -0.1757(2) -0.2669(2) 0.25189(16) 0.0689(6) Uani 1 1 d . . .
H18A H -0.1641 -0.3021 0.2929 0.103 Uiso 1 1 calc R . .
H18B H -0.2463 -0.3253 0.2078 0.103 Uiso 1 1 calc R . .
H18C H -0.1890 -0.1992 0.2809 0.103 Uiso 1 1 calc R . .
C19 C -0.0051(2) -0.3414(2) 0.15300(17) 0.0721(6) Uani 1 1 d . . .
H19A H 0.0675 -0.3133 0.1277 0.108 Uiso 1 1 calc R . .
H19B H -0.0738 -0.4036 0.1089 0.108 Uiso 1 1 calc R . .
H19C H 0.0090 -0.3726 0.1960 0.108 Uiso 1 1 calc R . .
C20 C -0.0590(2) -0.1508(2) 0.12512(14) 0.0671(6) Uani 1 1 d . . .
H20A H 0.0139 -0.1250 0.0998 0.101 Uiso 1 1 calc R . .
H20B H -0.0723 -0.0830 0.1537 0.101 Uiso 1 1 calc R . .
H20C H -0.1290 -0.2091 0.0806 0.101 Uiso 1 1 calc R . .
C21 C 0.46578(15) 0.16447(15) 0.73502(11) 0.0450(4) Uani 1 1 d . . .
C22 C 0.40173(15) 0.17099(16) 0.80103(11) 0.0471(4) Uani 1 1 d . . .
H22A H 0.4115 0.2455 0.8360 0.057 Uiso 1 1 calc R . .
C23 C 0.32346(18) 0.0698(2) 0.81651(14) 0.0603(5) Uani 1 1 d . . .
H23A H 0.2806 0.0755 0.8621 0.072 Uiso 1 1 calc R . .
C24 C 0.3082(2) -0.0385(2) 0.76574(19) 0.0793(7) Uani 1 1 d . . .
H24A H 0.2542 -0.1077 0.7759 0.095 Uiso 1 1 calc R . .
C25 C 0.3713(3) -0.0464(2) 0.7001(2) 0.0862(8) Uani 1 1 d . . .
H25A H 0.3610 -0.1211 0.6653 0.103 Uiso 1 1 calc R . .
C26 C 0.4501(2) 0.05476(18) 0.68451(16) 0.0662(6) Uani 1 1 d . . .
H26A H 0.4933 0.0486 0.6391 0.079 Uiso 1 1 calc R . .
C31 C 0.65985(15) 0.37281(15) 0.87094(11) 0.0445(4) Uani 1 1 d . . .
C32 C 0.68181(17) 0.28801(19) 0.88961(15) 0.0592(5) Uani 1 1 d . . .
H32A H 0.6881 0.2283 0.8457 0.071 Uiso 1 1 calc R . .
C33 C 0.69452(19) 0.2911(3) 0.97331(19) 0.0792(8) Uani 1 1 d . . .
H33A H 0.7112 0.2342 0.9863 0.095 Uiso 1 1 calc R . .
C34 C 0.6832(2) 0.3759(3) 1.03697(17) 0.0891(10) Uani 1 1 d . . .
H34A H 0.6918 0.3774 1.0937 0.107 Uiso 1 1 calc R . .
C35 C 0.6594(2) 0.4581(3) 1.01866(14) 0.0779(8) Uani 1 1 d . . .
H35A H 0.6507 0.5160 1.0627 0.093 Uiso 1 1 calc R . .
C36 C 0.64780(18) 0.45743(18) 0.93569(12) 0.0564(5) Uani 1 1 d . . .
H36A H 0.6316 0.5151 0.9235 0.068 Uiso 1 1 calc R . .
C40 C 0.83055(15) 0.57222(14) 0.81047(10) 0.0408(4) Uani 1 1 d . . .
C41 C 0.90680(16) 0.57285(15) 0.87371(11) 0.0456(4) Uani 1 1 d . . .
H41A H 0.8882 0.5020 0.8846 0.055 Uiso 1 1 calc R . .
C42 C 1.00860(16) 0.67467(16) 0.92063(12) 0.0489(4) Uani 1 1 d . . .
H42A H 1.0595 0.6724 0.9626 0.059 Uiso 1 1 calc R . .
C43 C 1.03793(16) 0.78031(15) 0.90749(11) 0.0453(4) Uani 1 1 d . . .
C44 C 0.96487(19) 0.78021(16) 0.84335(13) 0.0561(5) Uani 1 1 d . . .
H44A H 0.9845 0.8511 0.8322 0.067 Uiso 1 1 calc R . .
C45 C 0.86361(18) 0.67772(16) 0.79533(12) 0.0522(4) Uani 1 1 d . . .
H45A H 0.8157 0.6794 0.7511 0.063 Uiso 1 1 calc R . .
C46 C 1.14096(17) 0.88715(16) 0.96046(12) 0.0511(4) Uani 1 1 d . . .
C47 C 1.22349(19) 0.97480(17) 1.00866(13) 0.0571(5) Uani 1 1 d . . .
C48 C 1.2851(3) 1.1158(2) 1.19208(14) 0.0780(7) Uani 1 1 d . . .
H48A H 1.2765 1.0471 1.2064 0.117 Uiso 1 1 calc R . .
H48B H 1.2065 1.1159 1.1872 0.117 Uiso 1 1 calc R . .
H48C H 1.3436 1.1878 1.2367 0.117 Uiso 1 1 calc R . .
C49 C 1.3555(2) 1.23922(19) 1.06289(15) 0.0696(6) Uani 1 1 d . . .
H49A H 1.3843 1.2358 1.0090 0.104 Uiso 1 1 calc R . .
H49B H 1.4139 1.3113 1.1076 0.104 Uiso 1 1 calc R . .
H49C H 1.2768 1.2392 1.0578 0.104 Uiso 1 1 calc R . .
C50 C 1.4837(2) 1.1012(2) 1.0964(3) 0.0990(11) Uani 1 1 d . . .
H50A H 1.5118 1.0982 1.0423 0.148 Uiso 1 1 calc R . .
H50B H 1.4714 1.0303 1.1087 0.148 Uiso 1 1 calc R . .
H50C H 1.5444 1.1709 1.1415 0.148 Uiso 1 1 calc R . .
C51 C 0.59406(18) 0.51226(17) 0.61673(11) 0.0504(4) Uani 1 1 d . . .
H51A H 0.6578 0.5921 0.6232 0.060 Uiso 1 1 calc R . .
H51B H 0.5522 0.4737 0.5569 0.060 Uiso 1 1 calc R . .
C52 C 0.5026(2) 0.52252(18) 0.67385(12) 0.0558(5) Uani 1 1 d . . .
H52A H 0.4504 0.4438 0.6770 0.067 Uiso 1 1 calc R . .
H52B H 0.5476 0.5750 0.7317 0.067 Uiso 1 1 calc R . .
C53 C 0.42239(19) 0.56880(17) 0.64562(12) 0.0549(5) Uani 1 1 d . . .
H53A H 0.3767 0.5164 0.5879 0.066 Uiso 1 1 calc R . .
H53B H 0.4740 0.6479 0.6428 0.066 Uiso 1 1 calc R . .
C54 C 0.3338(2) 0.57704(19) 0.70374(14) 0.0606(5) Uani 1 1 d . . .
H54A H 0.2854 0.4986 0.7086 0.073 Uiso 1 1 calc R . .
H54B H 0.3802 0.6317 0.7608 0.073 Uiso 1 1 calc R . .
C55 C 0.2484(2) 0.6178(2) 0.67653(16) 0.0682(6) Uani 1 1 d . . .
H55A H 0.2019 0.5635 0.6194 0.082 Uiso 1 1 calc R . .
H55B H 0.2964 0.6967 0.6723 0.082 Uiso 1 1 calc R . .
C56 C 0.1607(3) 0.6243(3) 0.7352(2) 0.0840(7) Uani 1 1 d . . .
H56A H 0.1082 0.6514 0.7135 0.126 Uiso 1 1 calc R . .
H56B H 0.2057 0.6796 0.7917 0.126 Uiso 1 1 calc R . .
H56C H 0.1112 0.5461 0.7387 0.126 Uiso 1 1 calc R . .
C61 C 0.78515(19) 0.4209(2) 0.57846(13) 0.0649(6) Uani 1 1 d . B .
H61A H 0.7510 0.3983 0.5182 0.078 Uiso 1 1 calc R . .
H61B H 0.8535 0.5013 0.5954 0.078 Uiso 1 1 calc R . .
C62 C 0.8336(3) 0.3398(3) 0.5855(2) 0.1005(11) Uani 1 1 d . . .
H62A H 0.7685 0.2617 0.5724 0.121 Uiso 0.60 1 d PR A 1
H62B H 0.8753 0.3651 0.6422 0.121 Uiso 0.60 1 d PR A 1
H62C H 0.7692 0.2655 0.5502 0.121 Uiso 0.40 1 d PR A 2
H62D H 0.8242 0.3407 0.6422 0.121 Uiso 0.40 1 d PR A 2
C63A C 0.9248(3) 0.3403(3) 0.5219(2) 0.0602(8) Uiso 0.60 1 d P B 1
H63A H 0.8799 0.3021 0.4629 0.072 Uiso 0.60 1 calc PR B 1
H63B H 0.9837 0.4223 0.5293 0.072 Uiso 0.60 1 calc PR B 1
C64A C 0.9925(5) 0.2734(5) 0.5390(4) 0.0969(15) Uiso 0.60 1 d P B 1
H64A H 1.0334 0.3104 0.5990 0.116 Uiso 0.60 1 calc PR B 1
H64B H 0.9321 0.1915 0.5308 0.116 Uiso 0.60 1 calc PR B 1
C65A C 1.0855(6) 0.2701(6) 0.4841(4) 0.1022(17) Uiso 0.60 1 d PD B 1
H65A H 1.1433 0.3524 0.4912 0.123 Uiso 0.60 1 calc PR B 1
H65B H 1.1315 0.2366 0.5067 0.123 Uiso 0.60 1 calc PR B 1
C63B C 0.9354(7) 0.3132(7) 0.5761(5) 0.089(2) Uiso 0.40 1 d P B 2
H63C H 0.9320 0.2596 0.6070 0.107 Uiso 0.40 1 calc PR B 2
H63D H 1.0131 0.3862 0.5985 0.107 Uiso 0.40 1 calc PR B 2
C64B C 0.9237(6) 0.2558(6) 0.4837(5) 0.0778(16) Uiso 0.40 1 d P B 2
H64C H 0.9128 0.3050 0.4559 0.093 Uiso 0.40 1 d PR B 2
H64D H 0.8502 0.1830 0.4664 0.093 Uiso 0.40 1 d PR B 2
C65B C 1.0239(9) 0.2300(9) 0.4511(7) 0.103(3) Uiso 0.40 1 d PD B 2
H65C H 1.0967 0.3056 0.4600 0.124 Uiso 0.40 1 calc PR B 2
H65D H 1.0443 0.1894 0.4851 0.124 Uiso 0.40 1 calc PR B 2
C66A C 1.0441(9) 0.2045(9) 0.3924(7) 0.132(3) Uiso 0.60 1 d PD B 1
H66A H 1.1142 0.2106 0.3653 0.197 Uiso 0.60 1 calc PR B 1
H66B H 1.0008 0.2378 0.3678 0.197 Uiso 0.60 1 calc PR B 1
H66C H 0.9897 0.1216 0.3834 0.197 Uiso 0.60 1 calc PR B 1
C66B C 0.9980(14) 0.1650(14) 0.3705(9) 0.140(5) Uiso 0.40 1 d PD B 2
H66D H 1.0700 0.1591 0.3530 0.210 Uiso 0.40 1 calc PR B 2
H66E H 0.9718 0.2013 0.3364 0.210 Uiso 0.40 1 calc PR B 2
H66F H 0.9328 0.0861 0.3621 0.210 Uiso 0.40 1 calc PR B 2

loop_
_atom_site_aniso_label
_atom_site_aniso_U_11
_atom_site_aniso_U_22
_atom_site_aniso_U_33
_atom_site_aniso_U_23
_atom_site_aniso_U_13
_atom_site_aniso_U_12
Si1 0.0463(3) 0.0391(2) 0.0295(2) 0.00799(18) 0.00339(18) 0.0102(2)
Si2 0.0454(3) 0.0435(3) 0.0366(2) 0.00563(19) -0.00082(19) 0.0127(2)
Si3 0.0534(3) 0.0375(3) 0.0469(3) 0.0093(2) -0.0050(2) 0.0026(2)
C1 0.0448(9) 0.0370(8) 0.0354(8) 0.0045(6) 0.0034(7) 0.0129(7)
C2 0.0413(8) 0.0330(8) 0.0370(8) 0.0056(6) 0.0023(7) 0.0129(7)
C3 0.0424(8) 0.0346(8) 0.0337(8) 0.0073(6) 0.0006(6) 0.0139(7)
C4 0.0450(8) 0.0343(8) 0.0327(8) 0.0071(6) 0.0008(6) 0.0126(7)
C10 0.0494(9) 0.0379(8) 0.0347(8) 0.0043(6) 0.0031(7) 0.0137(7)
C11 0.0529(11) 0.0748(14) 0.0349(9) 0.0018(9) 0.0059(8) 0.0177(10)
C12 0.0484(10) 0.0754(14) 0.0435(10) 0.0097(10) 0.0026(8) 0.0094(10)
C13 0.0568(11) 0.0416(9) 0.0372(9) 0.0055(7) -0.0041(8) 0.0108(8)
C14 0.0602(11) 0.0587(11) 0.0333(8) 0.0081(8) 0.0053(8) 0.0185(9)
C15 0.0505(10) 0.0586(11) 0.0368(9) 0.0096(8) 0.0048(7) 0.0145(9)
C16 0.0599(11) 0.0492(10) 0.0410(10) 0.0115(8) -0.0007(9) 0.0118(9)
C17 0.0593(11) 0.0503(10) 0.0405(9) 0.0095(8) -0.0030(8) 0.0093(9)
C18 0.0647(13) 0.0761(15) 0.0613(13) 0.0261(11) 0.0165(10) 0.0264(12)
C19 0.0682(13) 0.0610(13) 0.0724(15) 0.0033(11) 0.0046(11) 0.0298(11)
C20 0.0661(12) 0.0774(14) 0.0531(12) 0.0261(10) 0.0038(10) 0.0269(11)
C21 0.0426(8) 0.0376(8) 0.0432(9) 0.0102(7) 0.0009(7) 0.0111(7)
C22 0.0423(9) 0.0470(9) 0.0412(9) 0.0124(7) 0.0001(7) 0.0131(8)
C23 0.0496(10) 0.0647(12) 0.0575(11) 0.0285(10) 0.0082(9) 0.0135(9)
C24 0.0766(15) 0.0511(12) 0.0955(19) 0.0374(12) 0.0191(14) 0.0082(11)
C25 0.107(2) 0.0393(11) 0.099(2) 0.0229(12) 0.0305(17) 0.0210(12)
C26 0.0778(14) 0.0391(10) 0.0710(14) 0.0155(9) 0.0229(11) 0.0188(10)
C31 0.0378(8) 0.0432(9) 0.0384(9) 0.0151(7) -0.0011(6) 0.0059(7)
C32 0.0415(9) 0.0587(11) 0.0710(13) 0.0355(10) -0.0026(9) 0.0096(9)
C33 0.0465(11) 0.0930(18) 0.0878(18) 0.0627(16) -0.0074(11) 0.0037(11)
C34 0.0633(14) 0.109(2) 0.0559(14) 0.0478(15) -0.0101(11) -0.0064(14)
C35 0.0650(13) 0.0852(17) 0.0372(10) 0.0106(11) 0.0034(9) 0.0011(12)
C36 0.0541(10) 0.0530(11) 0.0361(9) 0.0081(8) 0.0007(8) 0.0069(9)
C40 0.0439(8) 0.0358(8) 0.0313(7) 0.0063(6) 0.0030(6) 0.0121(7)
C41 0.0446(9) 0.0363(8) 0.0461(9) 0.0123(7) 0.0022(7) 0.0117(7)
C42 0.0437(9) 0.0458(9) 0.0442(9) 0.0126(7) -0.0003(7) 0.0115(8)
C43 0.0436(9) 0.0372(8) 0.0361(8) 0.0056(7) 0.0037(7) 0.0066(7)
C44 0.0605(11) 0.0366(9) 0.0542(11) 0.0169(8) -0.0016(9) 0.0073(8)
C45 0.0544(10) 0.0427(9) 0.0458(10) 0.0174(8) -0.0054(8) 0.0096(8)
C46 0.0494(10) 0.0425(9) 0.0425(9) 0.0102(8) 0.0040(8) 0.0076(8)
C47 0.0550(11) 0.0423(10) 0.0499(10) 0.0112(8) 0.0016(9) 0.0046(9)
C48 0.0960(17) 0.0578(12) 0.0472(11) 0.0183(10) 0.0021(11) 0.0070(12)
C49 0.0812(15) 0.0460(11) 0.0551(12) 0.0169(9) -0.0016(10) 0.0072(10)
C50 0.0630(14) 0.0580(14) 0.137(3) 0.0103(16) -0.0134(16) 0.0101(12)
C51 0.0584(10) 0.0476(9) 0.0362(8) 0.0159(7) 0.0031(7) 0.0159(8)
C52 0.0744(13) 0.0544(11) 0.0402(9) 0.0172(8) 0.0098(9) 0.0302(10)
C53 0.0644(11) 0.0485(10) 0.0440(10) 0.0163(8) 0.0042(8) 0.0193(9)
C54 0.0797(14) 0.0543(11) 0.0512(11) 0.0221(9) 0.0170(10) 0.0307(11)
C55 0.0758(14) 0.0665(13) 0.0676(14) 0.0306(11) 0.0151(11) 0.0321(12)
C56 0.0930(18) 0.0889(18) 0.0866(18) 0.0336(15) 0.0317(15) 0.0528(16)
C61 0.0530(11) 0.0630(12) 0.0471(10) 0.0041(9) 0.0131(9) 0.0082(10)
C62 0.0715(16) 0.094(2) 0.116(3) 0.0006(18) 0.0156(16) 0.0438(16)

loop_
_atom_type_symbol
_atom_type_description
_atom_type_scat_dispersion_real
_atom_type_scat_dispersion_imag
_atom_type_scat_source
C C 0.0181 0.0091 'International Tables Vol C Tables 4.2.6.8 and 6.1.1.4'
H H 0.0000 0.0000 'International Tables Vol C Tables 4.2.6.8 and 6.1.1.4'
Si Si 0.2541 0.3302 'International Tables Vol C Tables 4.2.6.8 and 6.1.1.4'

loop_
_geom_angle_atom_site_label_1
_geom_angle_atom_site_label_2
_geom_angle_atom_site_label_3
_geom_angle
C61 Si1 C1 115.36(9)
C61 Si1 C51 112.78(11)
C1 Si1 C51 107.97(9)
C61 Si1 C4 111.75(9)
C1 Si1 C4 91.99(8)
C51 Si1 C4 115.40(8)
C17 Si2 C20 109.63(11)
C17 Si2 C18 106.72(10)
C20 Si2 C18 110.28(11)
C17 Si2 C19 108.14(11)
C20 Si2 C19 111.08(13)
C18 Si2 C19 110.87(12)
C47 Si3 C50 109.31(12)
C47 Si3 C48 107.30(11)
C50 Si3 C48 110.09(17)
C47 Si3 C49 109.09(10)
C50 Si3 C49 111.47(14)
C48 Si3 C49 109.48(12)
C2 C1 C10 126.42(16)
C2 C1 Si1 108.16(12)
C10 C1 Si1 124.77(13)
C1 C2 C21 123.94(14)
C1 C2 C3 115.99(15)
C21 C2 C3 120.06(15)
C4 C3 C31 124.40(14)
C4 C3 C2 116.05(15)
C31 C3 C2 119.52(14)
C3 C4 C40 126.50(15)
C3 C4 Si1 107.80(11)
C40 C4 Si1 125.47(12)
C11 C10 C15 117.09(17)
C11 C10 C1 122.37(16)
C15 C10 C1 120.46(16)
C12 C11 C10 122.00(18)
C11 C12 C13 120.48(19)
C14 C13 C12 118.11(17)
C14 C13 C16 121.64(18)
C12 C13 C16 120.25(19)
C15 C14 C13 120.74(18)
C14 C15 C10 121.48(18)
C17 C16 C13 178.4(2)
C16 C17 Si2 176.8(2)
C26 C21 C22 118.69(18)
C26 C21 C2 118.42(17)
C22 C21 C2 122.87(16)
C21 C22 C23 120.81(19)
C24 C23 C22 120.0(2)
C23 C24 C25 119.9(2)
C24 C25 C26 120.4(2)
C21 C26 C25 120.3(2)
C36 C31 C32 119.27(19)
C36 C31 C3 119.47(17)
C32 C31 C3 121.26(18)
C31 C32 C33 119.6(3)
C34 C33 C32 120.5(3)
C35 C34 C33 120.0(2)
C34 C35 C36 120.4(3)
C31 C36 C35 120.1(2)
C45 C40 C41 117.22(15)
C45 C40 C4 119.59(16)
C41 C40 C4 123.16(16)
C42 C41 C40 121.17(17)
C41 C42 C43 121.15(18)
C42 C43 C44 118.23(16)
C42 C43 C46 120.27(18)
C44 C43 C46 121.49(18)
C45 C44 C43 120.68(18)
C44 C45 C40 121.46(18)
C47 C46 C43 176.0(2)
C46 C47 Si3 174.2(2)
C52 C51 Si1 112.30(13)
C53 C52 C51 115.18(16)
C52 C53 C54 113.19(17)
C55 C54 C53 115.30(18)
C54 C55 C56 114.1(2)
C62 C61 Si1 116.1(2)
C63B C62 C61 145.4(5)
C61 C62 C63A 108.8(3)
C64A C63A C62 109.5(4)
C65A C64A C63A 115.1(5)
C66A C65A C64A 118.8(7)
C62 C63B C64B 105.9(6)
C63B C64B C65B 119.4(7)
C66B C65B C64B 114.6(10)

loop_
_geom_bond_atom_site_label_1
_geom_bond_atom_site_label_2
_geom_bond_distance
Si1 C61 1.868(2)
Si1 C1 1.8727(18)
Si1 C51 1.873(2)
Si1 C4 1.8769(17)
Si2 C17 1.8359(19)
Si2 C20 1.850(2)
Si2 C18 1.854(2)
Si2 C19 1.856(2)
Si3 C47 1.840(2)
Si3 C50 1.848(3)
Si3 C48 1.853(3)
Si3 C49 1.857(2)
C1 C2 1.351(3)
C1 C10 1.478(2)
C2 C21 1.493(2)
C2 C3 1.509(2)
C3 C4 1.356(2)
C3 C31 1.491(2)
C4 C40 1.479(2)
C10 C11 1.383(3)
C10 C15 1.396(3)
C11 C12 1.380(3)
C12 C13 1.393(3)
C13 C14 1.388(3)
C13 C16 1.437(3)
C14 C15 1.381(3)
C16 C17 1.196(3)
C21 C26 1.389(3)
C21 C22 1.389(3)
C22 C23 1.391(3)
C23 C24 1.376(4)
C24 C25 1.377(4)
C25 C26 1.394(3)
C31 C36 1.387(3)
C31 C32 1.390(3)
C32 C33 1.396(3)
C33 C34 1.374(5)
C34 C35 1.366(5)
C35 C36 1.394(3)
C40 C45 1.395(3)
C40 C41 1.399(3)
C41 C42 1.381(2)
C42 C43 1.388(3)
C43 C44 1.388(3)
C43 C46 1.444(2)
C44 C45 1.386(3)
C46 C47 1.201(3)
C51 C52 1.536(3)
C52 C53 1.510(3)
C53 C54 1.513(3)
C54 C55 1.501(3)
C55 C56 1.506(4)
C61 C62 1.481(4)
C62 C63B 1.457(8)
C62 C63A 1.582(5)
C63A C64A 1.542(7)
C64A C65A 1.510(8)
C65A C66A 1.475(12)
C63B C64B 1.488(11)
C64B C65B 1.508(12)
C65B C66B 1.318(16)
